data_7105080
loop_
_publ_author_name
'Angela M. Kuchison'
'Michael O. Wolf'
'Brian O. Patrick'

_publ_section_title
;
 Conjugated ligand-based tribochromic luminescence
;
_journal_name_full 'Chem. Commun.'
_journal_page_first 7387
_journal_page_last 7389
_journal_paper_doi 10.1039/b915089g
_journal_year 2009
_chemical_formula_moiety 'C36 H26 P2 S3'
_chemical_formula_sum 'C36 H26 P2 S3'
_chemical_formula_weight 616.69
_space_group_IT_number 2
_symmetry_cell_setting triclinic
_symmetry_space_group_name_Hall '-P 1'
_symmetry_space_group_name_H-M 'P -1'
_atom_sites_solution_hydrogens geom
_atom_sites_solution_primary direct
_atom_sites_solution_secondary difmap
_cell_angle_alpha 89.673(4)
_cell_angle_beta 72.855(4)
_cell_angle_gamma 80.512(4)
_cell_formula_units_Z 2
_cell_length_a 9.3829(7)
_cell_length_b 11.5838(9)
_cell_length_c 14.4954(12)
_cell_measurement_reflns_used 4744
_cell_measurement_temperature 173(2)
_cell_measurement_theta_max 25.90
_cell_measurement_theta_min 2.30
_cell_volume 1483.4(2)
_computing_cell_refinement ' Bruker X8 APEX II'
_computing_data_collection ' Bruker X8 APEX II'
_computing_data_reduction ' Bruker X8 APEX II'
_computing_molecular_graphics ORTEP/PovRay
_computing_structure_refinement 'SHELXL-97 (Sheldrick, 1997)'
_computing_structure_solution ' SIR92 (Altomare et al, 1994)'
_diffrn_ambient_temperature 173(2)
_diffrn_measured_fraction_theta_full 0.983
_diffrn_measured_fraction_theta_max 0.983
_diffrn_measurement_device_type 'Bruker X8 APEX II'
_diffrn_measurement_method 'area detector'
_diffrn_radiation_monochromator graphite
_diffrn_radiation_source 'fine-focus sealed tube'
_diffrn_radiation_type 'Mo K\a'
_diffrn_radiation_wavelength 0.71073
_diffrn_reflns_av_R_equivalents 0.0499
_diffrn_reflns_av_sigmaI/netI 0.0744
_diffrn_reflns_limit_h_max 12
_diffrn_reflns_limit_h_min -11
_diffrn_reflns_limit_k_max 15
_diffrn_reflns_limit_k_min -15
_diffrn_reflns_limit_l_max 19
_diffrn_reflns_limit_l_min -17
_diffrn_reflns_number 24601
_diffrn_reflns_theta_full 28.07
_diffrn_reflns_theta_max 28.07
_diffrn_reflns_theta_min 1.78
_exptl_absorpt_coefficient_mu 0.384
_exptl_absorpt_correction_T_max 0.989
_exptl_absorpt_correction_T_min 0.884
_exptl_absorpt_correction_type multi-scan
_exptl_crystal_colour orange
_exptl_crystal_density_diffrn 1.381
_exptl_crystal_description plate
_exptl_crystal_F_000 640
_exptl_crystal_size_max 0.25
_exptl_crystal_size_mid 0.18
_exptl_crystal_size_min 0.03
_refine_diff_density_max 0.508
_refine_diff_density_min -0.315
_refine_diff_density_rms 0.068
_refine_ls_extinction_method None
_refine_ls_goodness_of_fit_ref 1.004
_refine_ls_hydrogen_treatment constr
_refine_ls_matrix_type full
_refine_ls_number_parameters 370
_refine_ls_number_reflns 7094
_refine_ls_number_restraints 0
_refine_ls_restrained_S_all 1.004
_refine_ls_R_factor_all 0.0945
_refine_ls_R_factor_gt 0.0462
_refine_ls_shift/su_max 0.001
_refine_ls_shift/su_mean 0.000
_refine_ls_structure_factor_coef Fsqd
_refine_ls_weighting_details 'calc w=1/[\s^2^(Fo^2^)+(0.0486P)^2^+0.2014P] where P=(Fo^2^+2Fc^2^)/3'
_refine_ls_weighting_scheme calc
_refine_ls_wR_factor_gt 0.0920
_refine_ls_wR_factor_ref 0.1077
_reflns_number_gt 4542
_reflns_number_total 7094
_reflns_threshold_expression >2sigma(I)
_cod_data_source_file b915089g.txt
_cod_data_source_block '[(ph2)P]2T3'
_cod_original_sg_symbol_H-M P-1
_cod_database_code 7105080

loop_
_symmetry_equiv_pos_as_xyz
'x, y, z'
'-x, -y, -z'

loop_
_atom_site_label
_atom_site_type_symbol
_atom_site_fract_x
_atom_site_fract_y
_atom_site_fract_z
_atom_site_U_iso_or_equiv
_atom_site_adp_type
_atom_site_occupancy
_atom_site_symmetry_multiplicity
_atom_site_calc_flag
_atom_site_refinement_flags
_atom_site_disorder_assembly
_atom_site_disorder_group
C1 C -0.4845(3) 0.0212(2) 1.2515(2) 0.0343(7) Uani 1 1 d . . .
H1 H -0.5582 -0.0232 1.2457 0.041 Uiso 1 1 calc R . .
C2 C -0.5010(3) 0.0918(2) 1.3284(2) 0.0318(6) Uani 1 1 d . . .
H2 H -0.5883 0.1016 1.3833 0.038 Uiso 1 1 calc R . .
C3 C -0.3760(3) 0.1508(2) 1.32074(18) 0.0238(5) Uani 1 1 d . . .
C4 C -0.2656(3) 0.1210(2) 1.23396(18) 0.0227(5) Uani 1 1 d . . .
C5 C -0.1232(3) 0.1611(2) 1.18902(18) 0.0224(5) Uani 1 1 d . . .
C6 C -0.0551(3) 0.1650(2) 1.09219(18) 0.0265(6) Uani 1 1 d . . .
H6 H -0.0986 0.1441 1.0445 0.032 Uiso 1 1 calc R . .
C7 C 0.0855(3) 0.2030(2) 1.06958(18) 0.0274(6) Uani 1 1 d . . .
H7 H 0.1458 0.2101 1.0051 0.033 Uiso 1 1 calc R . .
C8 C 0.1274(3) 0.2287(2) 1.14835(17) 0.0216(5) Uani 1 1 d . . .
C9 C 0.2593(3) 0.2748(2) 1.15444(18) 0.0226(5) Uani 1 1 d . . .
C10 C 0.3966(3) 0.2774(2) 1.08448(18) 0.0222(5) Uani 1 1 d . . .
C11 C 0.4951(3) 0.3302(2) 1.12281(19) 0.0274(6) Uani 1 1 d . . .
H11 H 0.5948 0.3381 1.0858 0.033 Uiso 1 1 calc R . .
C12 C 0.4344(3) 0.3682(2) 1.2163(2) 0.0312(6) Uani 1 1 d . . .
H12 H 0.4856 0.4057 1.2518 0.037 Uiso 1 1 calc R . .
C13 C -0.5685(3) 0.2999(2) 1.47950(18) 0.0251(5) Uani 1 1 d . . .
C14 C -0.6471(3) 0.4106(2) 1.47352(19) 0.0300(6) Uani 1 1 d . . .
H14 H -0.5958 0.4652 1.4334 0.036 Uiso 1 1 calc R . .
C15 C -0.7983(3) 0.4434(3) 1.5245(2) 0.0406(7) Uani 1 1 d . . .
H15 H -0.8497 0.5200 1.5199 0.049 Uiso 1 1 calc R . .
C16 C -0.8740(3) 0.3642(3) 1.5822(2) 0.0424(7) Uani 1 1 d . . .
H16 H -0.9788 0.3851 1.6156 0.051 Uiso 1 1 calc R . .
C17 C -0.7970(3) 0.2544(3) 1.5912(2) 0.0391(7) Uani 1 1 d . . .
H17 H -0.8488 0.2002 1.6316 0.047 Uiso 1 1 calc R . .
C18 C -0.6448(3) 0.2229(2) 1.54167(19) 0.0329(6) Uani 1 1 d . . .
H18 H -0.5920 0.1482 1.5501 0.039 Uiso 1 1 calc R . .
C19 C -0.2880(3) 0.1802(2) 1.49165(18) 0.0247(5) Uani 1 1 d . . .
C20 C -0.2339(3) 0.0610(2) 1.48154(19) 0.0294(6) Uani 1 1 d . . .
H20 H -0.2391 0.0169 1.4279 0.035 Uiso 1 1 calc R . .
C21 C -0.1719(3) 0.0051(2) 1.5498(2) 0.0349(7) Uani 1 1 d . . .
H21 H -0.1353 -0.0769 1.5426 0.042 Uiso 1 1 calc R . .
C22 C -0.1635(3) 0.0678(2) 1.6272(2) 0.0347(7) Uani 1 1 d . . .
H22 H -0.1217 0.0291 1.6736 0.042 Uiso 1 1 calc R . .
C23 C -0.2153(3) 0.1869(2) 1.6382(2) 0.0344(6) Uani 1 1 d . . .
H23 H -0.2094 0.2304 1.6919 0.041 Uiso 1 1 calc R . .
C24 C -0.2761(3) 0.2424(2) 1.57020(19) 0.0330(6) Uani 1 1 d . . .
H24 H -0.3105 0.3246 1.5773 0.040 Uiso 1 1 calc R . .
C25 C 0.3575(2) 0.33376(19) 0.90051(17) 0.0207(5) Uani 1 1 d . . .
C26 C 0.3946(3) 0.3249(2) 0.80053(19) 0.0287(6) Uani 1 1 d . . .
H26 H 0.4661 0.2601 0.7661 0.034 Uiso 1 1 calc R . .
C27 C 0.3293(3) 0.4086(2) 0.7501(2) 0.0318(6) Uani 1 1 d . . .
H27 H 0.3581 0.4024 0.6815 0.038 Uiso 1 1 calc R . .
C28 C 0.2219(3) 0.5012(2) 0.7997(2) 0.0337(7) Uani 1 1 d . . .
H28 H 0.1760 0.5584 0.7653 0.040 Uiso 1 1 calc R . .
C29 C 0.1818(3) 0.5105(2) 0.8984(2) 0.0336(6) Uani 1 1 d . . .
H29 H 0.1070 0.5737 0.9324 0.040 Uiso 1 1 calc R . .
C30 C 0.2502(3) 0.4276(2) 0.94936(19) 0.0278(6) Uani 1 1 d . . .
H30 H 0.2231 0.4355 1.0178 0.033 Uiso 1 1 calc R . .
C31 C 0.6454(3) 0.2319(2) 0.91331(17) 0.0232(5) Uani 1 1 d . . .
C32 C 0.7551(3) 0.1314(2) 0.89537(18) 0.0282(6) Uani 1 1 d . . .
H32 H 0.7254 0.0569 0.9081 0.034 Uiso 1 1 calc R . .
C33 C 0.9076(3) 0.1387(3) 0.8591(2) 0.0365(7) Uani 1 1 d . . .
H33 H 0.9813 0.0693 0.8471 0.044 Uiso 1 1 calc R . .
C34 C 0.9527(3) 0.2459(3) 0.84036(19) 0.0354(7) Uani 1 1 d . . .
H34 H 1.0573 0.2507 0.8172 0.043 Uiso 1 1 calc R . .
C35 C 0.8456(3) 0.3461(2) 0.85528(19) 0.0335(6) Uani 1 1 d . . .
H35 H 0.8765 0.4199 0.8411 0.040 Uiso 1 1 calc R . .
C36 C 0.6935(3) 0.3401(2) 0.89077(19) 0.0298(6) Uani 1 1 d . . .
H36 H 0.6205 0.4097 0.9000 0.036 Uiso 1 1 calc R . .
P1 P -0.36849(7) 0.26418(6) 1.40579(5) 0.02465(16) Uani 1 1 d . . .
P2 P 0.44633(7) 0.21548(5) 0.96129(5) 0.02329(16) Uani 1 1 d . . .
S1 S -0.31514(7) 0.02084(6) 1.16518(5) 0.03036(17) Uani 1 1 d . . .
S2 S -0.00938(7) 0.20250(5) 1.25340(5) 0.02422(15) Uani 1 1 d . . .
S3 S 0.25408(7) 0.34046(6) 1.26292(5) 0.03145(17) Uani 1 1 d . . .

loop_
_atom_site_aniso_label
_atom_site_aniso_U_11
_atom_site_aniso_U_22
_atom_site_aniso_U_33
_atom_site_aniso_U_23
_atom_site_aniso_U_13
_atom_site_aniso_U_12
C1 0.0253(14) 0.0386(15) 0.0370(17) -0.0076(13) -0.0018(12) -0.0133(12)
C2 0.0292(14) 0.0338(15) 0.0289(16) -0.0022(12) 0.0008(12) -0.0125(12)
C3 0.0249(12) 0.0237(12) 0.0220(14) 0.0000(11) -0.0054(11) -0.0044(10)
C4 0.0224(12) 0.0224(12) 0.0237(14) 0.0016(11) -0.0079(11) -0.0028(10)
C5 0.0233(12) 0.0230(12) 0.0207(13) -0.0001(10) -0.0063(10) -0.0035(10)
C6 0.0280(13) 0.0335(14) 0.0203(14) -0.0014(11) -0.0087(11) -0.0091(11)
C7 0.0260(13) 0.0364(15) 0.0192(14) 0.0001(11) -0.0040(11) -0.0084(11)
C8 0.0187(11) 0.0246(12) 0.0199(13) 0.0023(10) -0.0036(10) -0.0035(10)
C9 0.0263(13) 0.0238(12) 0.0201(13) 0.0031(10) -0.0110(11) -0.0040(10)
C10 0.0247(12) 0.0204(12) 0.0232(13) 0.0051(10) -0.0107(11) -0.0025(10)
C11 0.0240(13) 0.0330(14) 0.0280(15) 0.0058(12) -0.0100(11) -0.0085(11)
C12 0.0317(14) 0.0404(16) 0.0291(16) 0.0057(13) -0.0151(12) -0.0168(12)
C13 0.0275(13) 0.0282(13) 0.0185(13) -0.0031(11) -0.0049(11) -0.0048(11)
C14 0.0321(14) 0.0351(15) 0.0251(15) 0.0023(12) -0.0119(12) -0.0057(12)
C15 0.0383(16) 0.0436(17) 0.0387(18) -0.0020(14) -0.0167(14) 0.0062(14)
C16 0.0257(14) 0.060(2) 0.0364(18) -0.0155(15) -0.0036(13) -0.0041(14)
C17 0.0376(16) 0.0442(17) 0.0297(17) -0.0079(13) 0.0027(13) -0.0134(14)
C18 0.0369(15) 0.0280(14) 0.0277(16) -0.0037(12) 0.0001(12) -0.0063(12)
C19 0.0221(12) 0.0274(13) 0.0220(14) 0.0004(11) -0.0019(11) -0.0055(10)
C20 0.0289(14) 0.0300(14) 0.0292(15) -0.0010(12) -0.0067(12) -0.0085(11)
C21 0.0292(14) 0.0325(15) 0.0418(18) 0.0069(13) -0.0100(13) -0.0036(12)
C22 0.0285(14) 0.0448(17) 0.0314(16) 0.0085(14) -0.0102(12) -0.0059(13)
C23 0.0316(14) 0.0489(17) 0.0237(15) -0.0031(13) -0.0085(12) -0.0088(13)
C24 0.0369(15) 0.0307(14) 0.0297(16) -0.0033(12) -0.0088(13) -0.0032(12)
C25 0.0195(11) 0.0223(12) 0.0214(13) 0.0018(10) -0.0070(10) -0.0049(10)
C26 0.0280(13) 0.0287(14) 0.0280(15) -0.0039(12) -0.0074(12) -0.0030(11)
C27 0.0364(15) 0.0412(16) 0.0232(15) 0.0065(13) -0.0133(12) -0.0141(13)
C28 0.0331(15) 0.0329(15) 0.0423(18) 0.0116(13) -0.0212(14) -0.0083(12)
C29 0.0287(14) 0.0251(14) 0.0431(18) 0.0004(13) -0.0083(13) 0.0021(11)
C30 0.0291(13) 0.0275(13) 0.0252(15) -0.0002(11) -0.0071(11) -0.0021(11)
C31 0.0197(12) 0.0315(13) 0.0176(13) -0.0012(11) -0.0059(10) -0.0014(10)
C32 0.0332(14) 0.0283(13) 0.0230(14) -0.0031(11) -0.0135(12) 0.0044(11)
C33 0.0272(14) 0.0483(17) 0.0284(16) -0.0066(13) -0.0096(12) 0.0117(13)
C34 0.0196(13) 0.064(2) 0.0206(14) -0.0041(14) -0.0039(11) -0.0039(13)
C35 0.0322(15) 0.0448(16) 0.0232(15) -0.0025(13) -0.0046(12) -0.0123(13)
C36 0.0260(13) 0.0299(14) 0.0311(16) -0.0026(12) -0.0067(12) -0.0010(11)
P1 0.0257(3) 0.0251(3) 0.0216(4) -0.0001(3) -0.0037(3) -0.0061(3)
P2 0.0213(3) 0.0231(3) 0.0250(4) 0.0001(3) -0.0070(3) -0.0021(3)
S1 0.0256(3) 0.0339(4) 0.0297(4) -0.0087(3) -0.0031(3) -0.0087(3)
S2 0.0220(3) 0.0317(3) 0.0194(3) 0.0017(3) -0.0057(3) -0.0065(3)
S3 0.0321(4) 0.0423(4) 0.0223(4) -0.0004(3) -0.0086(3) -0.0121(3)

loop_
_atom_type_symbol
_atom_type_description
_atom_type_scat_dispersion_real
_atom_type_scat_dispersion_imag
_atom_type_scat_source
C C 0.0033 0.0016 'International Tables Vol C Tables 4.2.6.8 and 6.1.1.4'
H H 0.0000 0.0000 'International Tables Vol C Tables 4.2.6.8 and 6.1.1.4'
P P 0.1023 0.0942 'International Tables Vol C Tables 4.2.6.8 and 6.1.1.4'
S S 0.1246 0.1234 'International Tables Vol C Tables 4.2.6.8 and 6.1.1.4'

loop_
_geom_angle_atom_site_label_1
_geom_angle_atom_site_label_2
_geom_angle_atom_site_label_3
_geom_angle
_geom_angle_site_symmetry_1
_geom_angle_site_symmetry_3
_geom_angle_publ_flag
C2 C1 S1 112.0(2) . . ?
C2 C1 H1 124.0 . . ?
S1 C1 H1 124.0 . . ?
C1 C2 C3 114.2(2) . . ?
C1 C2 H2 122.9 . . ?
C3 C2 H2 122.9 . . ?
C4 C3 C2 110.7(2) . . ?
C4 C3 P1 123.02(18) . . ?
C2 C3 P1 125.90(19) . . ?
C3 C4 C5 132.5(2) . . ?
C3 C4 S1 111.58(18) . . ?
C5 C4 S1 115.89(18) . . ?
C6 C5 C4 126.2(2) . . ?
C6 C5 S2 110.19(18) . . ?
C4 C5 S2 123.55(19) . . ?
C5 C6 C7 113.6(2) . . ?
C5 C6 H6 123.2 . . ?
C7 C6 H6 123.2 . . ?
C8 C7 C6 114.0(2) . . ?
C8 C7 H7 123.0 . . ?
C6 C7 H7 123.0 . . ?
C7 C8 C9 130.1(2) . . ?
C7 C8 S2 109.88(17) . . ?
C9 C8 S2 120.03(19) . . ?
C10 C9 C8 130.2(2) . . ?
C10 C9 S3 111.06(18) . . ?
C8 C9 S3 118.78(18) . . ?
C9 C10 C11 111.1(2) . . ?
C9 C10 P2 124.21(18) . . ?
C11 C10 P2 124.69(19) . . ?
C12 C11 C10 114.2(2) . . ?
C12 C11 H11 122.9 . . ?
C10 C11 H11 122.9 . . ?
C11 C12 S3 111.7(2) . . ?
C11 C12 H12 124.1 . . ?
S3 C12 H12 124.1 . . ?
C14 C13 C18 118.0(2) . . ?
C14 C13 P1 117.98(19) . . ?
C18 C13 P1 123.99(19) . . ?
C15 C14 C13 121.6(2) . . ?
C15 C14 H14 119.2 . . ?
C13 C14 H14 119.2 . . ?
C16 C15 C14 119.6(3) . . ?
C16 C15 H15 120.2 . . ?
C14 C15 H15 120.2 . . ?
C15 C16 C17 119.8(3) . . ?
C15 C16 H16 120.1 . . ?
C17 C16 H16 120.1 . . ?
C16 C17 C18 120.4(3) . . ?
C16 C17 H17 119.8 . . ?
C18 C17 H17 119.8 . . ?
C17 C18 C13 120.5(3) . . ?
C17 C18 H18 119.8 . . ?
C13 C18 H18 119.8 . . ?
C20 C19 C24 118.3(2) . . ?
C20 C19 P1 124.4(2) . . ?
C24 C19 P1 117.19(18) . . ?
C19 C20 C21 120.3(3) . . ?
C19 C20 H20 119.9 . . ?
C21 C20 H20 119.9 . . ?
C22 C21 C20 120.3(3) . . ?
C22 C21 H21 119.9 . . ?
C20 C21 H21 119.9 . . ?
C21 C22 C23 120.4(3) . . ?
C21 C22 H22 119.8 . . ?
C23 C22 H22 119.8 . . ?
C22 C23 C24 119.3(3) . . ?
C22 C23 H23 120.3 . . ?
C24 C23 H23 120.3 . . ?
C23 C24 C19 121.4(2) . . ?
C23 C24 H24 119.3 . . ?
C19 C24 H24 119.3 . . ?
C26 C25 C30 118.4(2) . . ?
C26 C25 P2 117.84(18) . . ?
C30 C25 P2 123.65(19) . . ?
C27 C26 C25 121.1(2) . . ?
C27 C26 H26 119.4 . . ?
C25 C26 H26 119.4 . . ?
C28 C27 C26 119.8(3) . . ?
C28 C27 H27 120.1 . . ?
C26 C27 H27 120.1 . . ?
C29 C28 C27 120.0(2) . . ?
C29 C28 H28 120.0 . . ?
C27 C28 H28 120.0 . . ?
C28 C29 C30 120.3(2) . . ?
C28 C29 H29 119.8 . . ?
C30 C29 H29 119.8 . . ?
C25 C30 C29 120.3(2) . . ?
C25 C30 H30 119.9 . . ?
C29 C30 H30 119.9 . . ?
C32 C31 C36 118.0(2) . . ?
C32 C31 P2 118.24(19) . . ?
C36 C31 P2 123.73(18) . . ?
C33 C32 C31 120.7(2) . . ?
C33 C32 H32 119.7 . . ?
C31 C32 H32 119.7 . . ?
C34 C33 C32 120.4(2) . . ?
C34 C33 H33 119.8 . . ?
C32 C33 H33 119.8 . . ?
C35 C34 C33 119.7(2) . . ?
C35 C34 H34 120.1 . . ?
C33 C34 H34 120.1 . . ?
C34 C35 C36 120.4(3) . . ?
C34 C35 H35 119.8 . . ?
C36 C35 H35 119.8 . . ?
C35 C36 C31 120.7(2) . . ?
C35 C36 H36 119.7 . . ?
C31 C36 H36 119.7 . . ?
C3 P1 C19 103.19(11) . . ?
C3 P1 C13 101.58(11) . . ?
C19 P1 C13 100.07(11) . . ?
C10 P2 C31 101.95(11) . . ?
C10 P2 C25 102.22(11) . . ?
C31 P2 C25 100.39(11) . . ?
C1 S1 C4 91.49(12) . . ?
C5 S2 C8 92.31(12) . . ?
C12 S3 C9 91.96(12) . . ?

loop_
_geom_bond_atom_site_label_1
_geom_bond_atom_site_label_2
_geom_bond_distance
_geom_bond_site_symmetry_2
_geom_bond_publ_flag
C1 C2 1.343(4) . ?
C1 S1 1.707(3) . ?
C1 H1 0.9500 . ?
C2 C3 1.429(3) . ?
C2 H2 0.9500 . ?
C3 C4 1.376(3) . ?
C3 P1 1.830(2) . ?
C4 C5 1.453(3) . ?
C4 S1 1.738(2) . ?
C5 C6 1.364(3) . ?
C5 S2 1.734(2) . ?
C6 C7 1.406(3) . ?
C6 H6 0.9500 . ?
C7 C8 1.362(3) . ?
C7 H7 0.9500 . ?
C8 C9 1.452(3) . ?
C8 S2 1.740(2) . ?
C9 C10 1.389(3) . ?
C9 S3 1.735(3) . ?
C10 C11 1.425(3) . ?
C10 P2 1.826(3) . ?
C11 C12 1.350(4) . ?
C11 H11 0.9500 . ?
C12 S3 1.711(3) . ?
C12 H12 0.9500 . ?
C13 C14 1.385(3) . ?
C13 C18 1.393(3) . ?
C13 P1 1.845(2) . ?
C14 C15 1.382(4) . ?
C14 H14 0.9500 . ?
C15 C16 1.378(4) . ?
C15 H15 0.9500 . ?
C16 C17 1.381(4) . ?
C16 H16 0.9500 . ?
C17 C18 1.383(4) . ?
C17 H17 0.9500 . ?
C18 H18 0.9500 . ?
C19 C20 1.384(3) . ?
C19 C24 1.392(3) . ?
C19 P1 1.834(2) . ?
C20 C21 1.395(4) . ?
C20 H20 0.9500 . ?
C21 C22 1.368(4) . ?
C21 H21 0.9500 . ?
C22 C23 1.378(4) . ?
C22 H22 0.9500 . ?
C23 C24 1.383(4) . ?
C23 H23 0.9500 . ?
C24 H24 0.9500 . ?
C25 C26 1.387(3) . ?
C25 C30 1.387(3) . ?
C25 P2 1.842(2) . ?
C26 C27 1.382(3) . ?
C26 H26 0.9500 . ?
C27 C28 1.381(4) . ?
C27 H27 0.9500 . ?
C28 C29 1.367(4) . ?
C28 H28 0.9500 . ?
C29 C30 1.396(3) . ?
C29 H29 0.9500 . ?
C30 H30 0.9500 . ?
C31 C32 1.391(3) . ?
C31 C36 1.405(3) . ?
C31 P2 1.833(2) . ?
C32 C33 1.388(4) . ?
C32 H32 0.9500 . ?
C33 C34 1.377(4) . ?
C33 H33 0.9500 . ?
C34 C35 1.376(4) . ?
C34 H34 0.9500 . ?
C35 C36 1.381(3) . ?
C35 H35 0.9500 . ?
C36 H36 0.9500 . ?

loop_
_geom_torsion_atom_site_label_1
_geom_torsion_atom_site_label_2
_geom_torsion_atom_site_label_3
_geom_torsion_atom_site_label_4
_geom_torsion
_geom_torsion_site_symmetry_1
_geom_torsion_site_symmetry_2
_geom_torsion_site_symmetry_3
_geom_torsion_site_symmetry_4
_geom_torsion_publ_flag
S1 C1 C2 C3 0.6(3) . . . . ?
C1 C2 C3 C4 0.2(3) . . . . ?
C1 C2 C3 P1 173.3(2) . . . . ?
C2 C3 C4 C5 175.7(2) . . . . ?
P1 C3 C4 C5 2.3(4) . . . . ?
C2 C3 C4 S1 -0.9(3) . . . . ?
P1 C3 C4 S1 -174.21(13) . . . . ?
C3 C4 C5 C6 -150.4(3) . . . . ?
S1 C4 C5 C6 26.0(3) . . . . ?
C3 C4 C5 S2 33.9(4) . . . . ?
S1 C4 C5 S2 -149.65(15) . . . . ?
C4 C5 C6 C7 -177.3(2) . . . . ?
S2 C5 C6 C7 -1.2(3) . . . . ?
C5 C6 C7 C8 0.0(3) . . . . ?
C6 C7 C8 C9 -176.9(2) . . . . ?
C6 C7 C8 S2 1.1(3) . . . . ?
C7 C8 C9 C10 -18.8(4) . . . . ?
S2 C8 C9 C10 163.3(2) . . . . ?
C7 C8 C9 S3 160.2(2) . . . . ?
S2 C8 C9 S3 -17.7(3) . . . . ?
C8 C9 C10 C11 -179.3(2) . . . . ?
S3 C9 C10 C11 1.7(2) . . . . ?
C8 C9 C10 P2 -1.7(4) . . . . ?
S3 C9 C10 P2 179.22(12) . . . . ?
C9 C10 C11 C12 -1.4(3) . . . . ?
P2 C10 C11 C12 -178.96(18) . . . . ?
C10 C11 C12 S3 0.5(3) . . . . ?
C18 C13 C14 C15 -2.3(4) . . . . ?
P1 C13 C14 C15 178.4(2) . . . . ?
C13 C14 C15 C16 -0.7(4) . . . . ?
C14 C15 C16 C17 2.3(4) . . . . ?
C15 C16 C17 C18 -0.9(4) . . . . ?
C16 C17 C18 C13 -2.2(4) . . . . ?
C14 C13 C18 C17 3.8(4) . . . . ?
P1 C13 C18 C17 -177.0(2) . . . . ?
C24 C19 C20 C21 1.1(4) . . . . ?
P1 C19 C20 C21 178.72(19) . . . . ?
C19 C20 C21 C22 -0.2(4) . . . . ?
C20 C21 C22 C23 -0.4(4) . . . . ?
C21 C22 C23 C24 0.1(4) . . . . ?
C22 C23 C24 C19 0.9(4) . . . . ?
C20 C19 C24 C23 -1.5(4) . . . . ?
P1 C19 C24 C23 -179.3(2) . . . . ?
C30 C25 C26 C27 1.5(4) . . . . ?
P2 C25 C26 C27 178.20(19) . . . . ?
C25 C26 C27 C28 -1.9(4) . . . . ?
C26 C27 C28 C29 0.7(4) . . . . ?
C27 C28 C29 C30 0.8(4) . . . . ?
C26 C25 C30 C29 0.0(4) . . . . ?
P2 C25 C30 C29 -176.47(18) . . . . ?
C28 C29 C30 C25 -1.2(4) . . . . ?
C36 C31 C32 C33 1.9(4) . . . . ?
P2 C31 C32 C33 -179.95(19) . . . . ?
C31 C32 C33 C34 0.1(4) . . . . ?
C32 C33 C34 C35 -1.8(4) . . . . ?
C33 C34 C35 C36 1.3(4) . . . . ?
C34 C35 C36 C31 0.7(4) . . . . ?
C32 C31 C36 C35 -2.4(4) . . . . ?
P2 C31 C36 C35 179.7(2) . . . . ?
C4 C3 P1 C19 -96.6(2) . . . . ?
C2 C3 P1 C19 91.1(2) . . . . ?
C4 C3 P1 C13 160.0(2) . . . . ?
C2 C3 P1 C13 -12.3(2) . . . . ?
C20 C19 P1 C3 6.2(2) . . . . ?
C24 C19 P1 C3 -176.19(19) . . . . ?
C20 C19 P1 C13 110.8(2) . . . . ?
C24 C19 P1 C13 -71.6(2) . . . . ?
C14 C13 P1 C3 -113.6(2) . . . . ?
C18 C13 P1 C3 67.2(2) . . . . ?
C14 C13 P1 C19 140.5(2) . . . . ?
C18 C13 P1 C19 -38.7(2) . . . . ?
C9 C10 P2 C31 -173.39(19) . . . . ?
C11 C10 P2 C31 3.8(2) . . . . ?
C9 C10 P2 C25 83.1(2) . . . . ?
C11 C10 P2 C25 -99.7(2) . . . . ?
C32 C31 P2 C10 110.2(2) . . . . ?
C36 C31 P2 C10 -71.8(2) . . . . ?
C32 C31 P2 C25 -144.8(2) . . . . ?
C36 C31 P2 C25 33.2(2) . . . . ?
C26 C25 P2 C10 169.02(19) . . . . ?
C30 C25 P2 C10 -14.4(2) . . . . ?
C26 C25 P2 C31 64.2(2) . . . . ?
C30 C25 P2 C31 -119.2(2) . . . . ?
C2 C1 S1 C4 -0.9(2) . . . . ?
C3 C4 S1 C1 1.03(19) . . . . ?
C5 C4 S1 C1 -176.14(19) . . . . ?
C6 C5 S2 C8 1.53(19) . . . . ?
C4 C5 S2 C8 177.8(2) . . . . ?
C7 C8 S2 C5 -1.52(19) . . . . ?
C9 C8 S2 C5 176.7(2) . . . . ?
C11 C12 S3 C9 0.4(2) . . . . ?
C10 C9 S3 C12 -1.22(19) . . . . ?
C8 C9 S3 C12 179.60(19) . . . . ?

loop_
_cod_related_entry_id
_cod_related_entry_database
_cod_related_entry_code
1 ChemSpider 30653167
